data_4342320
loop_
_publ_author_name
'Maity, Suvendu'
'Kundu, Suman'
'Weyherm\"uller, Thomas'
'Ghosh, Prasanta'

_publ_section_title
;
 Tris(2,2'-azobispyridine) Complexes of Copper(II): X-ray Structures,
 Reactivities, and the Radical Nonradical Bis(ligand) Analogues.
;
_journal_issue 4
_journal_name_full 'Inorganic chemistry'
_journal_page_first 1300
_journal_page_last 1313
_journal_paper_doi 10.1021/ic502750u
_journal_volume 54
_journal_year 2015
_chemical_compound_source 'dichloromethane, hexane'
_chemical_formula_moiety 'C30 H24 Cu N12, 2(F6 P)'
_chemical_formula_sum 'C30 H24 Cu F12 N12 P2'
_chemical_formula_weight 906.09
_chemical_name_systematic
; 
 ? 
;
_space_group_IT_number 14
_symmetry_cell_setting monoclinic
_symmetry_Int_Tables_number 14
_symmetry_space_group_name_Hall '-P 2yn'
_symmetry_space_group_name_H-M 'P 1 21/n 1'
_atom_sites_solution_hydrogens geom
_atom_sites_solution_primary direct
_atom_sites_solution_secondary difmap
_audit_block_code FNG-PG-508-99
_audit_creation_date 2012-12-13
_audit_creation_method SHELXL-97
_cell_angle_alpha 90.00
_cell_angle_beta 110.953(8)
_cell_angle_gamma 90.00
_cell_formula_units_Z 4
_cell_length_a 14.1245(11)
_cell_length_b 14.4934(10)
_cell_length_c 19.195(3)
_cell_measurement_reflns_used 106688
_cell_measurement_temperature 100(2)
_cell_measurement_theta_max 33.0994
_cell_measurement_theta_min 2.6292
_cell_volume 3669.6(7)
_computing_cell_refinement 'DENZO (Bruker AXS, 2006)'
_computing_data_collection 'DATCOL (Bruker AXS, 2006)'
_computing_data_reduction 'DENZO (Bruker AXS, 2006)'
_computing_structure_refinement 'SHELXL-97 (Sheldrick, 1997)'
_computing_structure_solution 'SHELXS-97 (Sheldrick, 1990)'
_diffrn_ambient_temperature 100(2)
_diffrn_detector_area_resol_mean 18.02
_diffrn_measured_fraction_theta_full 0.998
_diffrn_measured_fraction_theta_max 0.998
_diffrn_measurement_device_type 'Bruker AXS Enraf-Nonius KappaCCD'
_diffrn_measurement_method 'CCD \f- and \w-scans'
_diffrn_radiation_monochromator graphite
_diffrn_radiation_source '0.2 x 2mm^2^ focus rotating anode'
_diffrn_radiation_type MoK\a
_diffrn_radiation_wavelength 0.71073
_diffrn_reflns_av_R_equivalents 0.0689
_diffrn_reflns_av_sigmaI/netI 0.0462
_diffrn_reflns_limit_h_max 19
_diffrn_reflns_limit_h_min -19
_diffrn_reflns_limit_k_max 20
_diffrn_reflns_limit_k_min -20
_diffrn_reflns_limit_l_max 27
_diffrn_reflns_limit_l_min -27
_diffrn_reflns_number 79363
_diffrn_reflns_theta_full 30.00
_diffrn_reflns_theta_max 30.00
_diffrn_reflns_theta_min 3.21
_exptl_absorpt_coefficient_mu 0.786
_exptl_absorpt_correction_T_max 0.93936
_exptl_absorpt_correction_T_min 0.88316
_exptl_absorpt_correction_type gaussian
_exptl_absorpt_process_details 'SADABS (Bruker AXS, 2008)'
_exptl_crystal_colour black
_exptl_crystal_density_diffrn 1.640
_exptl_crystal_density_method 'not measured'
_exptl_crystal_description prism
_exptl_crystal_F_000 1820
_exptl_crystal_size_max 0.17
_exptl_crystal_size_mid 0.10
_exptl_crystal_size_min 0.09
_refine_diff_density_max 0.947
_refine_diff_density_min -0.530
_refine_diff_density_rms 0.089
_refine_ls_extinction_method none
_refine_ls_goodness_of_fit_ref 1.059
_refine_ls_hydrogen_treatment constr
_refine_ls_matrix_type full
_refine_ls_number_parameters 558
_refine_ls_number_reflns 10673
_refine_ls_number_restraints 186
_refine_ls_restrained_S_all 1.102
_refine_ls_R_factor_all 0.1081
_refine_ls_R_factor_gt 0.0657
_refine_ls_shift/su_max 0.004
_refine_ls_shift/su_mean 0.000
_refine_ls_structure_factor_coef Fsqd
_refine_ls_weighting_details 'calc w=1/[\s^2^(Fo^2^)+(0.0639P)^2^+7.2634P] where P=(Fo^2^+2Fc^2^)/3'
_refine_ls_weighting_scheme calc
_refine_ls_wR_factor_gt 0.1484
_refine_ls_wR_factor_ref 0.1734
_reflns_number_gt 7168
_reflns_number_total 10673
_reflns_threshold_expression >2sigma(I)
_cod_data_source_file ic502750u_si_002.cif
_cod_data_source_block 1[PF6]2
_cod_depositor_comments
;
The following automatic conversions were performed:

'_symmetry_cell_setting' value 'Monoclinic' changed to 'monoclinic'
according to
/usr/data/users/saulius/crontab/automatic-downloads/rss-feeds/ACS/lib/dictionaries/cif_core.dic
dictionary named 'cif_core.dic' version 2.4.2 from 2011-04-26.

'_exptl_absorpt_correction_type' value 'Gaussian' changed to
'gaussian' according to
/usr/data/users/saulius/crontab/automatic-downloads/rss-feeds/ACS/lib/dictionaries/cif_core.dic
dictionary named 'cif_core.dic' version 2.4.2 from 2011-04-26.

Automatic conversion script
Id: cif_fix_values 3008 2015-01-20 13:52:24Z robertas 

 Adding full bibliography for 4342320--4342322.cif.
;
_cod_original_sg_symbol_H-M 'P 21/n'
_cod_database_code 4342320

loop_
_symmetry_equiv_pos_as_xyz
'x, y, z'
'-x+1/2, y+1/2, -z+1/2'
'-x, -y, -z'
'x-1/2, -y-1/2, z-1/2'

loop_
_atom_site_label
_atom_site_type_symbol
_atom_site_fract_x
_atom_site_fract_y
_atom_site_fract_z
_atom_site_U_iso_or_equiv
_atom_site_adp_type
_atom_site_occupancy
_atom_site_symmetry_multiplicity
_atom_site_calc_flag
_atom_site_refinement_flags
_atom_site_disorder_assembly
_atom_site_disorder_group
Cu Cu 0.07398(3) 0.76748(3) 0.31947(2) 0.02737(12) Uani 1 1 d . . .
N1 N -0.0099(2) 0.7086(2) 0.22018(15) 0.0326(6) Uani 1 1 d . . .
C2 C -0.0094(3) 0.6177(3) 0.2094(2) 0.0399(8) Uani 1 1 d . . .
H2 H 0.0247 0.5792 0.2508 0.048 Uiso 1 1 calc R . .
C3 C -0.0564(3) 0.5774(3) 0.1404(2) 0.0462(10) Uani 1 1 d . . .
H3 H -0.0556 0.5123 0.1348 0.055 Uiso 1 1 calc R . .
C4 C -0.1044(3) 0.6327(4) 0.0799(2) 0.0545(12) Uani 1 1 d . . .
H4 H -0.1346 0.6067 0.0316 0.065 Uiso 1 1 calc R . .
C5 C -0.1079(3) 0.7265(4) 0.0905(2) 0.0510(11) Uani 1 1 d . . .
H5 H -0.1421 0.7660 0.0498 0.061 Uiso 1 1 calc R . .
C6 C -0.0610(3) 0.7618(3) 0.1612(2) 0.0376(8) Uani 1 1 d . . .
N7 N -0.0639(2) 0.8596(2) 0.16960(17) 0.0401(7) Uani 1 1 d . . .
N8 N -0.0226(2) 0.8870(2) 0.23522(17) 0.0340(6) Uani 1 1 d . . .
C9 C -0.0212(3) 0.9854(3) 0.2438(2) 0.0370(8) Uani 1 1 d . . .
C10 C -0.0901(3) 1.0447(3) 0.1948(3) 0.0530(11) Uani 1 1 d . . .
H10 H -0.1433 1.0222 0.1521 0.064 Uiso 1 1 calc R . .
C11 C -0.0784(4) 1.1379(3) 0.2106(3) 0.0618(14) Uani 1 1 d . . .
H11 H -0.1242 1.1808 0.1784 0.074 Uiso 1 1 calc R . .
C12 C -0.0021(4) 1.1680(3) 0.2713(3) 0.0589(13) Uani 1 1 d . . .
H12 H 0.0067 1.2319 0.2825 0.071 Uiso 1 1 calc R . .
C13 C 0.0625(4) 1.1041(3) 0.3168(3) 0.0626(13) Uani 1 1 d . . .
H13 H 0.1171 1.1257 0.3590 0.075 Uiso 1 1 calc R . .
N14 N 0.0526(3) 1.0127(2) 0.3045(2) 0.0515(9) Uani 1 1 d . . .
N21 N -0.0270(2) 0.7309(2) 0.36651(15) 0.0281(5) Uani 1 1 d . . .
C22 C -0.1136(3) 0.7765(3) 0.3551(2) 0.0362(8) Uani 1 1 d . . .
H22 H -0.1331 0.8238 0.3184 0.043 Uiso 1 1 calc R . .
C23 C -0.1759(3) 0.7567(3) 0.3952(3) 0.0442(9) Uani 1 1 d . . .
H23 H -0.2367 0.7906 0.3862 0.053 Uiso 1 1 calc R . .
C24 C -0.1489(3) 0.6882(3) 0.4478(2) 0.0459(10) Uani 1 1 d . . .
H24 H -0.1901 0.6747 0.4763 0.055 Uiso 1 1 calc R . .
C25 C -0.0602(3) 0.6387(3) 0.4591(2) 0.0394(8) Uani 1 1 d . . .
H25 H -0.0402 0.5901 0.4945 0.047 Uiso 1 1 calc R . .
C26 C -0.0021(3) 0.6622(2) 0.41715(18) 0.0299(7) Uani 1 1 d . . .
N27 N 0.0876(2) 0.6104(2) 0.42925(16) 0.0331(6) Uani 1 1 d . . .
N28 N 0.1364(2) 0.6365(2) 0.38953(15) 0.0305(6) Uani 1 1 d . . .
C29 C 0.2272(3) 0.5848(3) 0.4000(2) 0.0359(8) Uani 1 1 d . . .
C30 C 0.2670(3) 0.6041(4) 0.3507(3) 0.0583(13) Uani 1 1 d . . .
H30 H 0.2374 0.6489 0.3130 0.070 Uiso 1 1 calc R . .
C31 C 0.3511(5) 0.5588(5) 0.3543(4) 0.097(2) Uani 1 1 d . . .
H31 H 0.3813 0.5730 0.3186 0.116 Uiso 1 1 calc R . .
C32 C 0.3954(4) 0.4936(4) 0.4065(3) 0.0665(15) Uani 1 1 d . . .
H32 H 0.4560 0.4638 0.4080 0.080 Uiso 1 1 calc R . .
C33 C 0.3518(4) 0.4722(3) 0.4558(4) 0.0688(15) Uani 1 1 d . . .
H33 H 0.3808 0.4256 0.4919 0.083 Uiso 1 1 calc R . .
N34 N 0.2638(3) 0.5177(3) 0.4548(3) 0.0759(14) Uani 1 1 d . . .
N41 N 0.1865(2) 0.8064(2) 0.28424(15) 0.0301(6) Uani 1 1 d . . .
C42 C 0.2033(3) 0.7807(3) 0.22276(19) 0.0380(8) Uani 1 1 d . . .
H42 H 0.1586 0.7378 0.1897 0.046 Uiso 1 1 calc R . .
C43 C 0.2846(3) 0.8152(3) 0.2060(2) 0.0451(9) Uani 1 1 d . . .
H43 H 0.2946 0.7961 0.1618 0.054 Uiso 1 1 calc R . .
C44 C 0.3502(3) 0.8768(3) 0.2534(2) 0.0467(10) Uani 1 1 d . . .
H44 H 0.4061 0.9006 0.2425 0.056 Uiso 1 1 calc R . .
C45 C 0.3338(3) 0.9038(3) 0.3172(2) 0.0415(9) Uani 1 1 d . . .
H45 H 0.3776 0.9465 0.3511 0.050 Uiso 1 1 calc R . .
C46 C 0.2514(2) 0.8664(2) 0.33011(18) 0.0300(7) Uani 1 1 d . . .
N47 N 0.2360(2) 0.8920(2) 0.39635(15) 0.0312(6) Uani 1 1 d . . .
N48 N 0.1617(2) 0.85343(19) 0.40495(14) 0.0279(6) Uani 1 1 d . . .
C49 C 0.1474(3) 0.8813(3) 0.47234(18) 0.0329(7) Uani 1 1 d . . .
C50 C 0.1708(4) 0.9695(3) 0.5006(2) 0.0488(10) Uani 1 1 d . . .
H50 H 0.1906 1.0163 0.4740 0.059 Uiso 1 1 calc R . .
C51 C 0.1639(5) 0.9863(4) 0.5695(3) 0.0697(16) Uani 1 1 d . . .
H51 H 0.1808 1.0453 0.5920 0.084 Uiso 1 1 calc R . .
C52 C 0.1326(5) 0.9174(4) 0.6049(3) 0.0710(16) Uani 1 1 d . . .
H52 H 0.1282 0.9275 0.6525 0.085 Uiso 1 1 calc R . .
C53 C 0.1079(4) 0.8339(4) 0.5703(3) 0.0651(15) Uani 1 1 d . . .
H53 H 0.0839 0.7871 0.5944 0.078 Uiso 1 1 calc R . .
N54 N 0.1154(3) 0.8140(2) 0.50438(18) 0.0473(9) Uani 1 1 d . . .
P60 P 0.1410(2) 0.58548(18) 0.69905(16) 0.0421(5) Uani 0.783(6) 1 d PD A 1
F61 F 0.0321(3) 0.6231(5) 0.6469(3) 0.1001(18) Uani 0.783(6) 1 d PDU A 1
F62 F 0.1035(5) 0.4821(4) 0.6942(3) 0.0977(19) Uani 0.783(6) 1 d PDU A 1
F63 F 0.1691(4) 0.5687(4) 0.6278(3) 0.0855(16) Uani 0.783(6) 1 d PDU A 1
F64 F 0.1808(4) 0.6882(3) 0.7072(3) 0.0881(15) Uani 0.783(6) 1 d PDU A 1
F65 F 0.1100(4) 0.6020(4) 0.7698(3) 0.0855(16) Uani 0.783(6) 1 d PDU A 1
F66 F 0.2522(3) 0.5533(3) 0.7529(3) 0.0672(12) Uani 0.783(6) 1 d PDU A 1
P70 P 0.1131(2) 0.6845(2) -0.00187(16) 0.0477(3) Uani 0.835(5) 1 d PD B 1
F71 F -0.0017(3) 0.6661(5) -0.0405(3) 0.1118(19) Uani 0.835(5) 1 d PDU B 1
F72 F 0.1416(4) 0.6175(4) -0.0558(3) 0.1157(19) Uani 0.835(5) 1 d PDU B 1
F73 F 0.1211(5) 0.6047(4) 0.0576(4) 0.131(2) Uani 0.835(5) 1 d PDU B 1
F74 F 0.0916(3) 0.7518(3) 0.0560(2) 0.0734(12) Uani 0.835(5) 1 d PDU B 1
F75 F 0.1166(4) 0.7690(3) -0.0524(3) 0.0902(15) Uani 0.835(5) 1 d PDU B 1
F76 F 0.2328(3) 0.7012(4) 0.0407(2) 0.0871(14) Uani 0.835(5) 1 d PDU B 1
P60' P 0.1376(8) 0.5655(7) 0.6979(6) 0.0421(5) Uani 0.217(6) 1 d PD A 2
F61' F 0.0175(9) 0.5536(15) 0.6637(9) 0.1001(18) Uani 0.217(6) 1 d PDU A 2
F62' F 0.1551(16) 0.4588(8) 0.7130(11) 0.0977(19) Uani 0.217(6) 1 d PDU A 2
F63' F 0.1418(16) 0.5513(16) 0.6180(8) 0.0855(16) Uani 0.217(6) 1 d PDU A 2
F64' F 0.1245(14) 0.6733(8) 0.6866(10) 0.0881(15) Uani 0.217(6) 1 d PDU A 2
F65' F 0.1328(16) 0.5778(15) 0.7789(8) 0.0855(16) Uani 0.217(6) 1 d PDU A 2
F66' F 0.2579(9) 0.5808(12) 0.7325(10) 0.0672(12) Uani 0.217(6) 1 d PDU A 2
P70' P 0.1141(10) 0.6808(10) 0.0002(8) 0.0477(3) Uani 0.165(5) 1 d PD B 2
F71' F 0.0363(17) 0.6021(15) -0.0135(13) 0.1118(19) Uani 0.165(5) 1 d PDU B 2
F72' F 0.1819(18) 0.6229(16) -0.0333(15) 0.1157(19) Uani 0.165(5) 1 d PDU B 2
F73' F 0.1719(18) 0.6404(18) 0.0819(11) 0.131(2) Uani 0.165(5) 1 d PDU B 2
F74' F 0.0538(15) 0.7446(15) 0.0370(11) 0.0734(12) Uani 0.165(5) 1 d PDU B 2
F75' F 0.0610(16) 0.7305(16) -0.0765(9) 0.0902(15) Uani 0.165(5) 1 d PDU B 2
F76' F 0.1986(14) 0.7604(13) 0.0184(11) 0.0871(14) Uani 0.165(5) 1 d PDU B 2

loop_
_atom_site_aniso_label
_atom_site_aniso_U_11
_atom_site_aniso_U_22
_atom_site_aniso_U_33
_atom_site_aniso_U_23
_atom_site_aniso_U_13
_atom_site_aniso_U_12
Cu 0.0270(2) 0.0335(2) 0.02144(18) -0.00159(16) 0.00841(14) -0.00221(17)
N1 0.0314(15) 0.0413(17) 0.0236(13) -0.0012(12) 0.0078(11) -0.0060(12)
C2 0.039(2) 0.046(2) 0.0317(17) -0.0036(16) 0.0097(15) -0.0081(16)
C3 0.040(2) 0.057(3) 0.040(2) -0.0150(19) 0.0125(17) -0.0103(18)
C4 0.042(2) 0.087(4) 0.0314(19) -0.018(2) 0.0098(17) -0.014(2)
C5 0.044(2) 0.076(3) 0.0266(17) 0.0035(19) 0.0049(16) -0.005(2)
C6 0.0264(16) 0.055(2) 0.0294(16) 0.0043(16) 0.0081(13) -0.0038(16)
N7 0.0312(16) 0.055(2) 0.0329(16) 0.0118(14) 0.0099(13) 0.0015(14)
N8 0.0286(14) 0.0397(16) 0.0340(15) 0.0076(13) 0.0117(12) -0.0014(12)
C9 0.0319(18) 0.039(2) 0.045(2) 0.0160(16) 0.0192(16) 0.0053(15)
C10 0.044(2) 0.059(3) 0.056(3) 0.025(2) 0.018(2) 0.013(2)
C11 0.057(3) 0.053(3) 0.083(4) 0.035(3) 0.033(3) 0.024(2)
C12 0.057(3) 0.036(2) 0.097(4) 0.018(2) 0.043(3) 0.009(2)
C13 0.058(3) 0.041(2) 0.081(4) 0.002(2) 0.016(3) 0.003(2)
N14 0.053(2) 0.0355(18) 0.057(2) 0.0084(16) 0.0077(18) 0.0066(15)
N21 0.0266(13) 0.0310(14) 0.0279(13) -0.0027(11) 0.0113(11) 0.0001(11)
C22 0.0300(17) 0.0355(19) 0.0435(19) 0.0005(16) 0.0135(15) 0.0010(14)
C23 0.0350(19) 0.039(2) 0.065(3) -0.0041(19) 0.0258(19) -0.0004(16)
C24 0.051(2) 0.042(2) 0.061(3) -0.0041(19) 0.039(2) -0.0067(18)
C25 0.051(2) 0.0330(18) 0.041(2) 0.0020(15) 0.0254(18) -0.0016(16)
C26 0.0324(17) 0.0306(17) 0.0274(15) -0.0024(13) 0.0114(13) -0.0013(13)
N27 0.0369(16) 0.0342(15) 0.0275(14) 0.0007(12) 0.0108(12) 0.0034(12)
N28 0.0318(14) 0.0325(15) 0.0262(13) 0.0010(11) 0.0090(11) 0.0048(12)
C29 0.0325(18) 0.0387(19) 0.0338(17) -0.0016(15) 0.0087(14) 0.0108(15)
C30 0.051(3) 0.081(3) 0.057(3) 0.035(2) 0.038(2) 0.039(2)
C31 0.080(4) 0.140(6) 0.094(4) 0.047(4) 0.058(4) 0.062(4)
C32 0.042(2) 0.085(4) 0.066(3) -0.006(3) 0.012(2) 0.029(2)
C33 0.049(3) 0.047(3) 0.096(4) 0.012(3) 0.009(3) 0.021(2)
N34 0.058(3) 0.063(3) 0.099(4) 0.025(3) 0.017(3) 0.016(2)
N41 0.0281(14) 0.0373(15) 0.0255(13) -0.0014(12) 0.0103(11) -0.0001(12)
C42 0.0388(19) 0.050(2) 0.0267(16) -0.0037(15) 0.0137(14) -0.0007(16)
C43 0.043(2) 0.063(3) 0.0368(19) -0.0017(18) 0.0235(17) 0.0013(19)
C44 0.038(2) 0.062(3) 0.047(2) -0.001(2) 0.0246(18) -0.0050(19)
C45 0.0321(19) 0.051(2) 0.042(2) -0.0038(17) 0.0128(16) -0.0065(16)
C46 0.0252(15) 0.0374(18) 0.0252(15) 0.0012(13) 0.0062(12) 0.0008(13)
N47 0.0305(15) 0.0358(15) 0.0263(13) -0.0003(12) 0.0089(11) 0.0005(12)
N48 0.0322(14) 0.0279(14) 0.0220(12) 0.0006(10) 0.0077(11) 0.0024(11)
C49 0.0378(18) 0.0361(18) 0.0268(16) -0.0039(14) 0.0139(14) -0.0015(15)
C50 0.075(3) 0.034(2) 0.051(2) -0.0072(17) 0.038(2) -0.0060(19)
C51 0.107(4) 0.053(3) 0.072(3) -0.032(3) 0.060(3) -0.021(3)
C52 0.110(4) 0.073(3) 0.051(3) -0.027(2) 0.055(3) -0.032(3)
C53 0.104(4) 0.063(3) 0.042(2) -0.014(2) 0.042(3) -0.035(3)
N54 0.071(2) 0.0441(19) 0.0310(16) -0.0079(14) 0.0237(16) -0.0179(17)
P60 0.0448(6) 0.0424(13) 0.0373(5) -0.0069(8) 0.0126(5) -0.0027(8)
F61 0.063(2) 0.133(4) 0.080(3) -0.010(3) -0.004(2) 0.024(3)
F62 0.131(5) 0.072(3) 0.091(3) -0.021(2) 0.041(3) -0.050(3)
F63 0.103(4) 0.110(3) 0.053(2) -0.002(2) 0.040(2) 0.002(3)
F64 0.097(4) 0.050(2) 0.087(3) 0.0074(19) -0.004(3) -0.010(2)
F65 0.094(3) 0.111(4) 0.061(2) -0.015(2) 0.040(2) 0.019(3)
F66 0.0617(18) 0.065(3) 0.063(3) 0.0061(19) 0.0082(17) 0.0130(18)
P70 0.0544(7) 0.0470(7) 0.0500(6) -0.0140(5) 0.0289(5) -0.0153(5)
F71 0.062(3) 0.188(5) 0.083(3) -0.049(3) 0.023(2) -0.051(3)
F72 0.124(4) 0.107(3) 0.142(4) -0.072(3) 0.078(4) -0.029(3)
F73 0.145(5) 0.107(4) 0.163(4) 0.056(3) 0.081(4) -0.008(3)
F74 0.075(3) 0.098(2) 0.055(2) -0.0329(19) 0.033(2) -0.020(2)
F75 0.099(3) 0.104(3) 0.083(3) 0.037(2) 0.052(3) 0.012(2)
F76 0.052(2) 0.130(4) 0.079(3) 0.013(2) 0.0233(19) -0.003(2)
P60' 0.0448(6) 0.0424(13) 0.0373(5) -0.0069(8) 0.0126(5) -0.0027(8)
F61' 0.063(2) 0.133(4) 0.080(3) -0.010(3) -0.004(2) 0.024(3)
F62' 0.131(5) 0.072(3) 0.091(3) -0.021(2) 0.041(3) -0.050(3)
F63' 0.103(4) 0.110(3) 0.053(2) -0.002(2) 0.040(2) 0.002(3)
F64' 0.097(4) 0.050(2) 0.087(3) 0.0074(19) -0.004(3) -0.010(2)
F65' 0.094(3) 0.111(4) 0.061(2) -0.015(2) 0.040(2) 0.019(3)
F66' 0.0617(18) 0.065(3) 0.063(3) 0.0061(19) 0.0082(17) 0.0130(18)
P70' 0.0544(7) 0.0470(7) 0.0500(6) -0.0140(5) 0.0289(5) -0.0153(5)
F71' 0.062(3) 0.188(5) 0.083(3) -0.049(3) 0.023(2) -0.051(3)
F72' 0.124(4) 0.107(3) 0.142(4) -0.072(3) 0.078(4) -0.029(3)
F73' 0.145(5) 0.107(4) 0.163(4) 0.056(3) 0.081(4) -0.008(3)
F74' 0.075(3) 0.098(2) 0.055(2) -0.0329(19) 0.033(2) -0.020(2)
F75' 0.099(3) 0.104(3) 0.083(3) 0.037(2) 0.052(3) 0.012(2)
F76' 0.052(2) 0.130(4) 0.079(3) 0.013(2) 0.0233(19) -0.003(2)

loop_
_atom_type_symbol
_atom_type_description
_atom_type_scat_dispersion_real
_atom_type_scat_dispersion_imag
_atom_type_scat_source
C C 0.0033 0.0016 'International Tables Vol C Tables 4.2.6.8 and 6.1.1.4'
H H 0.0000 0.0000 'International Tables Vol C Tables 4.2.6.8 and 6.1.1.4'
N N 0.0061 0.0033 'International Tables Vol C Tables 4.2.6.8 and 6.1.1.4'
F F 0.0171 0.0103 'International Tables Vol C Tables 4.2.6.8 and 6.1.1.4'
P P 0.1023 0.0942 'International Tables Vol C Tables 4.2.6.8 and 6.1.1.4'
Cu Cu 0.3201 1.2651 'International Tables Vol C Tables 4.2.6.8 and 6.1.1.4'

loop_
_exptl_crystal_face_index_h
_exptl_crystal_face_index_k
_exptl_crystal_face_index_l
_exptl_crystal_face_perp_dist
-1.00 0.00 2.00 0.0500
1.00 0.00 -2.00 0.0500
-1.00 0.00 -1.00 0.0500
1.00 0.00 1.00 0.0400
0.00 -1.00 0.00 0.0850
0.00 1.00 0.00 0.0850
-1.00 1.00 -1.00 0.0750

loop_
_geom_angle_atom_site_label_1
_geom_angle_atom_site_label_2
_geom_angle_atom_site_label_3
_geom_angle
N21 Cu N41 173.47(11)
N21 Cu N1 92.36(11)
N41 Cu N1 93.88(11)
N21 Cu N48 97.00(11)
N41 Cu N48 77.19(11)
N1 Cu N48 166.46(11)
N21 Cu N28 72.95(11)
N41 Cu N28 104.02(11)
N1 Cu N28 99.97(11)
N48 Cu N28 92.13(10)
N21 Cu N8 99.61(11)
N41 Cu N8 84.25(11)
N1 Cu N8 71.08(11)
N48 Cu N8 97.62(11)
N28 Cu N8 168.46(10)
C2 N1 C6 117.8(3)
C2 N1 Cu 121.7(2)
C6 N1 Cu 120.2(3)
N1 C2 C3 122.7(4)
C4 C3 C2 119.1(4)
C3 C4 C5 119.0(4)
C4 C5 C6 118.8(4)
N1 C6 C5 122.6(4)
N1 C6 N7 120.2(3)
C5 C6 N7 117.2(4)
N8 N7 C6 114.0(3)
N7 N8 C9 114.4(3)
N7 N8 Cu 113.2(2)
C9 N8 Cu 130.6(2)
N14 C9 C10 123.8(4)
N14 C9 N8 112.0(3)
C10 C9 N8 124.2(4)
C11 C10 C9 117.3(5)
C12 C11 C10 120.2(4)
C11 C12 C13 118.5(5)
N14 C13 C12 123.3(5)
C9 N14 C13 116.8(4)
C22 N21 C26 118.1(3)
C22 N21 Cu 123.3(2)
C26 N21 Cu 118.3(2)
N21 C22 C23 122.0(4)
C24 C23 C22 119.5(4)
C23 C24 C25 119.1(4)
C26 C25 C24 118.1(4)
N21 C26 C25 123.1(3)
N21 C26 N27 119.8(3)
C25 C26 N27 117.1(3)
N28 N27 C26 113.2(3)
N27 N28 C29 114.5(3)
N27 N28 Cu 115.0(2)
C29 N28 Cu 130.3(2)
C30 C29 N34 124.3(4)
C30 C29 N28 112.6(3)
N34 C29 N28 123.0(4)
C29 C30 C31 117.8(4)
C30 C31 C32 123.2(5)
C33 C32 C31 118.5(4)
C32 C33 N34 120.8(5)
C29 N34 C33 115.4(5)
C42 N41 C46 117.7(3)
C42 N41 Cu 128.9(3)
C46 N41 Cu 113.4(2)
N41 C42 C43 121.8(4)
C44 C43 C42 119.9(4)
C43 C44 C45 118.9(4)
C44 C45 C46 117.8(4)
N41 C46 C45 123.9(3)
N41 C46 N47 118.2(3)
C45 C46 N47 117.9(3)
N48 N47 C46 114.0(3)
N47 N48 C49 112.8(3)
N47 N48 Cu 117.1(2)
C49 N48 Cu 130.0(2)
N54 C49 C50 125.1(3)
N54 C49 N48 113.3(3)
C50 C49 N48 121.5(3)
C51 C50 C49 116.8(4)
C52 C51 C50 119.5(4)
C53 C52 C51 118.6(4)
N54 C53 C52 123.9(4)
C49 N54 C53 116.1(4)
F63 P60 F64 92.3(3)
F63 P60 F62 89.2(3)
F64 P60 F62 177.8(3)
F63 P60 F65 178.6(3)
F64 P60 F65 88.3(3)
F62 P60 F65 90.2(3)
F63 P60 F61 89.6(3)
F64 P60 F61 88.2(3)
F62 P60 F61 93.4(3)
F65 P60 F61 89.2(3)
F63 P60 F66 91.3(3)
F64 P60 F66 88.8(3)
F62 P60 F66 89.5(3)
F65 P60 F66 89.9(3)
F61 P60 F66 177.0(3)
F71 P70 F75 95.6(4)
F71 P70 F72 92.8(3)
F75 P70 F72 90.1(3)
F71 P70 F74 90.7(3)
F75 P70 F74 90.6(3)
F72 P70 F74 176.4(3)
F71 P70 F73 90.7(4)
F75 P70 F73 172.8(4)
F72 P70 F73 93.0(3)
F74 P70 F73 85.9(3)
F71 P70 F76 178.0(4)
F75 P70 F76 86.4(3)
F72 P70 F76 87.5(3)
F74 P70 F76 89.0(3)
F73 P70 F76 87.3(3)
F63' P60' F62' 89.6(8)
F63' P60' F64' 92.2(8)
F62' P60' F64' 177.2(10)
F63' P60' F65' 178.9(10)
F62' P60' F65' 89.4(8)
F64' P60' F65' 88.8(8)
F63' P60' F61' 89.4(8)
F62' P60' F61' 92.5(9)
F64' P60' F61' 89.7(8)
F65' P60' F61' 90.2(8)
F63' P60' F66' 91.0(8)
F62' P60' F66' 89.2(8)
F64' P60' F66' 88.6(8)
F65' P60' F66' 89.4(8)
F61' P60' F66' 178.2(9)
F71' P70' F75' 96.1(10)
F71' P70' F72' 92.2(9)
F75' P70' F72' 91.1(9)
F71' P70' F74' 92.5(9)
F75' P70' F74' 89.8(9)
F72' P70' F74' 175.1(11)
F71' P70' F73' 88.8(9)
F75' P70' F73' 174.1(11)
F72' P70' F73' 92.0(9)
F74' P70' F73' 86.8(9)
F71' P70' F76' 177.1(11)
F75' P70' F76' 86.7(9)
F72' P70' F76' 87.6(9)
F74' P70' F76' 87.7(9)
F73' P70' F76' 88.3(9)

loop_
_geom_bond_atom_site_label_1
_geom_bond_atom_site_label_2
_geom_bond_distance
Cu N21 2.013(3)
Cu N41 2.017(3)
Cu N1 2.037(3)
Cu N48 2.080(3)
Cu N28 2.311(3)
Cu N8 2.429(3)
N1 C2 1.333(5)
N1 C6 1.347(5)
C2 C3 1.381(5)
C3 C4 1.373(7)
C4 C5 1.378(7)
C5 C6 1.379(5)
C6 N7 1.428(5)
N7 N8 1.248(4)
N8 C9 1.435(5)
C9 N14 1.316(5)
C9 C10 1.384(5)
C10 C11 1.381(7)
C11 C12 1.346(8)
C12 C13 1.371(7)
C13 N14 1.345(6)
N21 C22 1.337(4)
N21 C26 1.348(4)
C22 C23 1.391(5)
C23 C24 1.370(6)
C24 C25 1.392(6)
C25 C26 1.382(5)
C26 N27 1.419(4)
N27 N28 1.255(4)
N28 C29 1.436(4)
C29 C30 1.294(5)
C29 N34 1.388(6)
C30 C31 1.337(6)
C31 C32 1.357(8)
C32 C33 1.337(8)
C33 N34 1.401(7)
N41 C42 1.337(4)
N41 C46 1.340(4)
C42 C43 1.391(5)
C43 C44 1.372(6)
C44 C45 1.383(5)
C45 C46 1.383(5)
C46 N47 1.414(4)
N47 N48 1.251(4)
N48 C49 1.437(4)
C49 N54 1.315(5)
C49 C50 1.382(5)
C50 C51 1.380(6)
C51 C52 1.366(7)
C52 C53 1.365(7)
C53 N54 1.338(5)
P60 F63 1.574(4)
P60 F64 1.579(4)
P60 F62 1.581(4)
P60 F65 1.588(4)
P60 F61 1.601(4)
P60 F66 1.609(4)
P70 F71 1.545(4)
P70 F75 1.573(4)
P70 F72 1.573(4)
P70 F74 1.586(4)
P70 F73 1.601(5)
P70 F76 1.612(4)
P60' F63' 1.570(8)
P60' F62' 1.576(9)
P60' F64' 1.580(9)
P60' F65' 1.590(8)
P60' F61' 1.594(9)
P60' F66' 1.603(8)
P70' F71' 1.540(9)
P70' F75' 1.569(9)
P70' F72' 1.572(9)
P70' F74' 1.585(9)
P70' F73' 1.597(10)
P70' F76' 1.607(9)
